data_2200728
loop_
_publ_author_name
'Langer, Vratislav'
'Lundquist, Knut'

_publ_section_title <i>erythro</i>-2-(2,6-Dimethoxyphenoxy)-1-(3,4,5-trimethoxyphenyl)-1,3-propanediol
_journal_issue 12
_journal_name_full 'Acta Crystallographica Section E'
_journal_page_first o1219
_journal_page_last o1221
_journal_paper_doi 10.1107/S1600536801019390
_journal_volume 57
_journal_year 2001
_chemical_formula_iupac 'C20 H26 O8'
_chemical_formula_moiety 'C20 H26 O8'
_chemical_formula_sum 'C20 H26 O8'
_chemical_formula_weight 394.41
_chemical_melting_point 378.15
_chemical_name_common Erythro-2-(2,6-Dimethoxyphenoxy)-1-(3,4,5-trimethoxyphenyl)-1,3-propandiol
_chemical_name_systematic
;
 ?
;
_space_group_IT_number 14
_symmetry_cell_setting monoclinic
_symmetry_space_group_name_Hall '-P 2ybc'
_symmetry_space_group_name_H-M 'P 1 21/c 1'
_audit_creation_method SHELXL-97
_cell_angle_alpha 90.00
_cell_angle_beta 103.0340(10)
_cell_angle_gamma 90.00
_cell_formula_units_Z 4
_cell_length_a 11.7627(2)
_cell_length_b 9.6220(2)
_cell_length_c 18.7387(3)
_cell_measurement_reflns_used 8192
_cell_measurement_temperature 183(2)
_cell_measurement_theta_max 32.92
_cell_measurement_theta_min 1.78
_cell_volume 2066.22(7)
_computing_cell_refinement 'SAINT (Siemens, 1995)'
_computing_data_collection 'SMART (Siemens, 1995)'
_computing_data_reduction SAINT
_computing_molecular_graphics 'DIAMOND (Brandenburg, 2000)'
_computing_publication_material SHELXTL
_computing_structure_refinement SHELXTL
_computing_structure_solution 'SHELXTL (Bruker, 1997)'
_diffrn_ambient_temperature 183(2)
_diffrn_measured_fraction_theta_full .955
_diffrn_measured_fraction_theta_max .955
_diffrn_measurement_device_type 'Siemens SMART CCD'
_diffrn_measurement_method \w
_diffrn_radiation_monochromator graphite
_diffrn_radiation_source 'fine-focus sealed tube'
_diffrn_radiation_type MoK\a
_diffrn_radiation_wavelength .71073
_diffrn_reflns_av_R_equivalents .0317
_diffrn_reflns_av_sigmaI/netI .0249
_diffrn_reflns_limit_h_max 17
_diffrn_reflns_limit_h_min -17
_diffrn_reflns_limit_k_max 14
_diffrn_reflns_limit_k_min -14
_diffrn_reflns_limit_l_max 27
_diffrn_reflns_limit_l_min -27
_diffrn_reflns_number 33473
_diffrn_reflns_theta_full 32.92
_diffrn_reflns_theta_max 32.92
_diffrn_reflns_theta_min 1.78
_diffrn_standards_decay_% none
_exptl_absorpt_coefficient_mu .098
_exptl_absorpt_correction_T_max .9807
_exptl_absorpt_correction_T_min .9390
_exptl_absorpt_correction_type multi-scan
_exptl_absorpt_process_details '(SADABS, Sheldrick, 2001)'
_exptl_crystal_colour colorless
_exptl_crystal_density_diffrn 1.268
_exptl_crystal_density_method 'not measured'
_exptl_crystal_description 'irregular shape'
_exptl_crystal_F_000 840
_exptl_crystal_size_max .65
_exptl_crystal_size_mid .30
_exptl_crystal_size_min .20
_refine_diff_density_max .414
_refine_diff_density_min -.207
_refine_ls_extinction_method none
_refine_ls_goodness_of_fit_ref 1.027
_refine_ls_hydrogen_treatment constr
_refine_ls_matrix_type full
_refine_ls_number_parameters 286
_refine_ls_number_reflns 7394
_refine_ls_number_restraints 0
_refine_ls_restrained_S_all 1.027
_refine_ls_R_factor_all .0617
_refine_ls_R_factor_gt .0443
_refine_ls_shift/su_max <0.001
_refine_ls_shift/su_mean .000
_refine_ls_structure_factor_coef Fsqd
_refine_ls_weighting_details 'calc w = 1/[\s^2^(Fo^2^)+(0.0586P)^2^+0.5426P] where P = (Fo^2^+2Fc^2^)/3'
_refine_ls_weighting_scheme calc
_refine_ls_wR_factor_ref .1245
_reflns_number_gt 5861
_reflns_number_total 7394
_reflns_threshold_expression I>2\s(I)
_cod_data_source_file ob6090.cif
_cod_data_source_block I
_cod_depositor_comments
;
The following automatic conversions were performed:

'_chemical_melting_point' value '105\%C' was changed to '378.15' - it
was converted from degrees Celsius(C) to Kelvins(K).

Automatic conversion script
Id: cif_fix_values 1646 2011-03-28 12:23:43Z adriana 

The following automatic conversions were performed:

'_chemical_melting_point' value '105\%C' was changed to '378.15' - it
was converted from degrees Celsius(C) to Kelvins(K).

Automatic conversion script
Id: cif_fix_values 1715 2011-07-08 13:25:40Z adriana 
;
_cod_original_cell_volume 2066.22(6)
_cod_original_sg_symbol_H-M 'P 21/c'
_cod_database_code 2200728
_cod_database_fobs_code 2200728

loop_
_symmetry_equiv_pos_as_xyz
'x, y, z'
'-x, y+1/2, -z+1/2'
'-x, -y, -z'
'x, -y-1/2, z-1/2'

loop_
_atom_site_label
_atom_site_fract_x
_atom_site_fract_y
_atom_site_fract_z
_atom_site_U_iso_or_equiv
_atom_site_adp_type
_atom_site_calc_flag
_atom_site_refinement_flags
_atom_site_occupancy
_atom_site_disorder_assembly
_atom_site_disorder_group
_atom_site_type_symbol
O1 -.00372(7) .26496(8) .25618(4) .02953(17) Uani d . 1 . . O
O2 .10719(7) .15028(7) .38367(4) .02695(15) Uani d . 1 . . O
O3 .29718(7) .27099(8) .46848(4) .03178(17) Uani d . 1 . . O
O4 .38019(7) .69798(8) .33437(4) .02838(16) Uani d . 1 . . O
H4 .4048 .7708 .3183 .053(5) Uiso calc R 1 . . H
O5 .48713(9) .44577(10) .16854(5) .0444(2) Uani d . 1 . . O
H5 .4720 .5075 .1361 .062(5) Uiso calc R 1 . . H
O6 .39378(6) .71484(7) .18345(4) .02091(13) Uani d . 1 . . O
O7 .27690(7) .93525(8) .21872(5) .03244(18) Uani d . 1 . . O
O8 .36330(8) .62600(9) .04555(4) .03223(18) Uani d . 1 . . O
C1 .24515(8) .50809(9) .30875(5) .02041(17) Uani d . 1 . . C
C2 .14171(8) .45040(10) .26748(5) .02254(18) Uani d . 1 . . C
H2 .1036 .4915 .2223 .034(4) Uiso calc R 1 . . H
C3 .09503(8) .33186(10) .29329(5) .02154(17) Uani d . 1 . . C
C4 .14994(8) .27274(9) .36096(5) .02125(17) Uani d . 1 . . C
C5 .25209(8) .33381(10) .40260(5) .02236(17) Uani d . 1 . . C
C6 .30055(8) .45055(10) .37606(5) .02256(18) Uani d . 1 . . C
H6 .3707 .4904 .4037 .036(4) Uiso calc R 1 . . H
C7 -.04562(11) .30136(15) .18097(6) .0378(3) Uani d . 1 . . C
H7A -.0761 .3965 .1776 .049(4) Uiso calc R 1 . . H
H7B -.1080 .2372 .1582 .055(5) Uiso calc R 1 . . H
H7C .0185 .2954 .1556 .040(4) Uiso calc R 1 . . H
C8 .40235(10) .32813(14) .51333(7) .0365(3) Uani d . 1 . . C
H8A .4649 .3243 .4866 .049(4) Uiso calc R 1 . . H
H8B .4251 .2740 .5586 .045(4) Uiso calc R 1 . . H
H8C .3887 .4249 .5253 .049(4) Uiso calc R 1 . . H
C9 .29599(8) .63374(10) .27772(5) .02065(17) Uani d . 1 . . C
H9 .2316 .7017 .2597 .028(3) Uiso calc R 1 . . H
C10 .34869(8) .59131(9) .21281(5) .02028(17) Uani d . 1 . . C
H10 .2865 .5482 .1738 .025(3) Uiso calc R 1 . . H
C11 .45136(10) .49227(12) .23274(6) .0319(2) Uani d . 1 . . C
H11A .5174 .5397 .2659 .040(4) Uiso calc R 1 . . H
H11B .4291 .4111 .2591 .042(4) Uiso calc R 1 . . H
C12 .31469(8) .78403(10) .12923(5) .02170(17) Uani d . 1 . . C
C13 .25505(9) .90160(11) .14603(6) .0267(2) Uani d . 1 . . C
C14 .17973(11) .97455(13) .08976(7) .0376(3) Uani d . 1 . . C
H14 .1388 1.0540 .1007 .058(5) Uiso calc R 1 . . H
C15 .16578(11) .92945(15) .01808(8) .0422(3) Uani d . 1 . . C
H15 .1147 .9790 -.0199 .059(5) Uiso calc R 1 . . H
C16 .22431(11) .81390(14) .00036(6) .0375(3) Uani d . 1 . . C
H16 .2136 .7850 -.0492 .047(4) Uiso calc R 1 . . H
C17 .29933(9) .74021(11) .05620(5) .02623(19) Uani d . 1 . . C
C18 .23050(16) 1.06279(15) .23917(10) .0539(4) Uani d . 1 . . C
H18A .2574 1.1402 .2132 .058(5) Uiso calc R 1 . . H
H18B .2573 1.0767 .2921 .069(6) Uiso calc R 1 . . H
H18C .1451 1.0589 .2262 .058(5) Uiso calc R 1 . . H
C19 .33984(14) .56785(14) -.02728(6) .0432(3) Uani d . 1 . . C
H19A .2571 .5428 -.0423 .053(5) Uiso calc R 1 . . H
H19B .3878 .4847 -.0275 .061(5) Uiso calc R 1 . . H
H19C .3586 .6366 -.0615 .045(4) Uiso calc R 1 . . H
C20 .02895(14) .16976(15) .43106(9) .0464(3) Uani d . 1 . . C
H20A .0702 .2156 .4762 .076(6) Uiso calc R 1 . . H
H20B -.0002 .0793 .4430 .055(5) Uiso calc R 1 . . H
H20C -.0368 .2278 .4065 .075(6) Uiso calc R 1 . . H

loop_
_atom_site_aniso_label
_atom_site_aniso_U_11
_atom_site_aniso_U_22
_atom_site_aniso_U_33
_atom_site_aniso_U_12
_atom_site_aniso_U_13
_atom_site_aniso_U_23
O1 .0262(3) .0334(4) .0260(3) -.0101(3) -.0004(3) .0032(3)
O2 .0318(4) .0198(3) .0305(4) -.0029(3) .0095(3) .0032(3)
O3 .0352(4) .0289(4) .0261(4) -.0035(3) -.0039(3) .0079(3)
O4 .0394(4) .0256(4) .0211(3) -.0129(3) .0089(3) -.0042(3)
O5 .0630(6) .0457(5) .0288(4) .0324(5) .0192(4) .0047(4)
O6 .0193(3) .0236(3) .0192(3) -.0003(2) .0030(2) .0013(2)
O7 .0367(4) .0259(4) .0369(4) .0050(3) .0129(3) -.0039(3)
O8 .0465(5) .0305(4) .0194(3) -.0002(3) .0067(3) -.0021(3)
C1 .0222(4) .0177(4) .0218(4) .0004(3) .0060(3) -.0005(3)
C2 .0228(4) .0216(4) .0222(4) -.0001(3) .0031(3) .0026(3)
C3 .0200(4) .0216(4) .0223(4) -.0010(3) .0034(3) -.0014(3)
C4 .0243(4) .0172(4) .0227(4) -.0001(3) .0064(3) .0009(3)
C5 .0245(4) .0200(4) .0213(4) .0016(3) .0026(3) .0013(3)
C6 .0230(4) .0206(4) .0230(4) -.0009(3) .0028(3) -.0010(3)
C7 .0338(6) .0487(7) .0263(5) -.0139(5) -.0026(4) .0055(5)
C8 .0318(5) .0404(6) .0309(5) -.0001(5) -.0063(4) .0056(5)
C9 .0231(4) .0183(4) .0212(4) -.0005(3) .0063(3) -.0008(3)
C10 .0236(4) .0182(4) .0185(4) .0020(3) .0038(3) .0003(3)
C11 .0393(6) .0346(5) .0233(5) .0182(5) .0100(4) .0041(4)
C12 .0209(4) .0215(4) .0221(4) -.0014(3) .0036(3) .0037(3)
C13 .0242(4) .0237(4) .0330(5) .0000(3) .0079(4) .0045(4)
C14 .0321(5) .0310(5) .0499(7) .0070(4) .0095(5) .0164(5)
C15 .0344(6) .0453(7) .0428(7) .0015(5) -.0002(5) .0237(6)
C16 .0410(6) .0424(6) .0246(5) -.0060(5) -.0020(4) .0112(5)
C17 .0297(5) .0265(5) .0216(4) -.0051(4) .0040(3) .0040(3)
C18 .0686(10) .0365(7) .0635(10) .0178(7) .0295(8) -.0059(6)
C19 .0679(9) .0379(6) .0231(5) -.0128(6) .0093(5) -.0082(5)
C20 .0544(8) .0394(7) .0555(8) -.0057(6) .0334(7) .0052(6)

loop_
_atom_type_symbol
_atom_type_description
_atom_type_scat_dispersion_real
_atom_type_scat_dispersion_imag
_atom_type_scat_source
C C .0033 .0016 'International Tables Vol C Tables 4.2.6.8 and 6.1.1.4'
H H .0000 .0000 'International Tables Vol C Tables 4.2.6.8 and 6.1.1.4'
O O .0106 .0060 'International Tables Vol C Tables 4.2.6.8 and 6.1.1.4'

loop_
_geom_angle_atom_site_label_1
_geom_angle_atom_site_label_2
_geom_angle_atom_site_label_3
_geom_angle
C3 O1 C7 116.71(8)
C4 O2 C20 114.14(9)
C5 O3 C8 117.72(9)
C9 O4 H4 109.5
C11 O5 H5 109.5
C12 O6 C10 115.31(7)
C13 O7 C18 118.23(10)
C17 O8 C19 117.01(9)
C6 C1 C2 120.78(9)
C6 C1 C9 121.10(8)
C2 C1 C9 118.12(8)
C1 C2 C3 119.48(9)
C1 C2 H2 120.3
C3 C2 H2 120.3
O1 C3 C2 124.11(9)
O1 C3 C4 115.55(8)
C2 C3 C4 120.34(8)
O2 C4 C3 119.74(8)
O2 C4 C5 120.62(8)
C3 C4 C5 119.51(9)
O3 C5 C6 124.62(9)
O3 C5 C4 115.14(8)
C6 C5 C4 120.25(9)
C1 C6 C5 119.60(9)
C1 C6 H6 120.2
C5 C6 H6 120.2
O1 C7 H7A 109.5
O1 C7 H7B 109.5
H7A C7 H7B 109.5
O1 C7 H7C 109.5
H7A C7 H7C 109.5
H7B C7 H7C 109.5
O3 C8 H8A 109.5
O3 C8 H8B 109.5
H8A C8 H8B 109.5
O3 C8 H8C 109.5
H8A C8 H8C 109.5
H8B C8 H8C 109.5
O4 C9 C1 109.16(7)
O4 C9 C10 111.65(8)
C1 C9 C10 110.75(7)
O4 C9 H9 108.4
C1 C9 H9 108.4
C10 C9 H9 108.4
O6 C10 C11 105.52(8)
O6 C10 C9 109.11(7)
C11 C10 C9 114.34(8)
O6 C10 H10 109.2
C11 C10 H10 109.2
C9 C10 H10 109.2
O5 C11 C10 110.96(8)
O5 C11 H11A 109.4
C10 C11 H11A 109.4
O5 C11 H11B 109.4
C10 C11 H11B 109.4
H11A C11 H11B 108.0
O6 C12 C17 119.24(9)
O6 C12 C13 120.69(9)
C17 C12 C13 119.97(9)
O7 C13 C12 115.03(9)
O7 C13 C14 125.13(10)
C12 C13 C14 119.83(10)
C13 C14 C15 119.25(11)
C13 C14 H14 120.4
C15 C14 H14 120.4
C16 C15 C14 121.77(11)
C16 C15 H15 119.1
C14 C15 H15 119.1
C15 C16 C17 119.36(11)
C15 C16 H16 120.3
C17 C16 H16 120.3
O8 C17 C12 115.35(9)
O8 C17 C16 124.82(10)
C12 C17 C16 119.82(11)
O7 C18 H18A 109.5
O7 C18 H18B 109.5
H18A C18 H18B 109.5
O7 C18 H18C 109.5
H18A C18 H18C 109.5
H18B C18 H18C 109.5
O8 C19 H19A 109.5
O8 C19 H19B 109.5
H19A C19 H19B 109.5
O8 C19 H19C 109.5
H19A C19 H19C 109.5
H19B C19 H19C 109.5
O2 C20 H20A 109.5
O2 C20 H20B 109.5
H20A C20 H20B 109.5
O2 C20 H20C 109.5
H20A C20 H20C 109.5
H20B C20 H20C 109.5

loop_
_geom_bond_atom_site_label_1
_geom_bond_atom_site_label_2
_geom_bond_site_symmetry_2
_geom_bond_distance
_geom_bond_publ_flag
O1 C3 . 1.3722(11) ?
O1 C7 . 1.4278(13) ?
O2 C4 . 1.3852(11) ?
O2 C20 . 1.4281(15) ?
O3 C5 . 1.3695(12) ?
O3 C8 . 1.4388(14) ?
O4 C9 . 1.4198(11) ?
O4 H4 . .8400 ?
O5 C11 . 1.4326(13) ?
O5 H5 . .8400 ?
O6 C12 . 1.3837(11) ?
O6 C10 . 1.4589(11) ?
O7 C13 . 1.3668(14) ?
O7 C18 . 1.4301(15) ?
O8 C17 . 1.3717(14) ?
O8 C19 . 1.4430(13) ?
C1 C6 . 1.3969(13) ?
C1 C2 . 1.4007(13) ?
C1 C9 . 1.5213(13) ?
C2 C3 . 1.3986(13) ?
C2 H2 . .9500 ?
C3 C4 . 1.4068(13) ?
C4 C5 . 1.4053(13) ?
C5 C6 . 1.4007(13) ?
C6 H6 . .9500 ?
C7 H7A . .9800 ?
C7 H7B . .9800 ?
C7 H7C . .9800 ?
C8 H8A . .9800 ?
C8 H8B . .9800 ?
C8 H8C . .9800 ?
C9 C10 . 1.5396(13) ?
C9 H9 . 1.0000 ?
C10 C11 . 1.5175(13) ?
C10 H10 . 1.0000 ?
C11 H11A . .9900 ?
C11 H11B . .9900 ?
C12 C17 . 1.4040(14) ?
C12 C13 . 1.4039(14) ?
C13 C14 . 1.4028(15) ?
C14 C15 . 1.386(2) ?
C14 H14 . .9500 ?
C15 C16 . 1.387(2) ?
C15 H15 . .9500 ?
C16 C17 . 1.4000(15) ?
C16 H16 . .9500 ?
C18 H18A . .9800 ?
C18 H18B . .9800 ?
C18 H18C . .9800 ?
C19 H19A . .9800 ?
C19 H19B . .9800 ?
C19 H19C . .9800 ?
C20 H20A . .9800 ?
C20 H20B . .9800 ?
C20 H20C . .9800 ?

loop_
_geom_hbond_atom_site_label_D
_geom_hbond_atom_site_label_H
_geom_hbond_atom_site_label_A
_geom_hbond_site_symmetry_A
_geom_hbond_distance_DH
_geom_hbond_distance_HA
_geom_hbond_distance_DA
_geom_hbond_angle_DHA
O4 H4 O5 2_655 .84 2.09 2.8569(11) 151.5
O4 H4 O6 . .84 2.56 2.8731(10) 103.6
O4 H4 O7 . .84 2.64 3.1934(12) 124.5
O5 H5 O6 . .84 2.45 2.8504(11) 110.4
O5 H5 O8 . .84 2.20 2.9876(12) 156.5
C6 H6 O4 . .95 2.40 2.7360(12) 100.5
C9 H9 O7 . 1.00 2.47 3.0947(12) 120.0
C11 H11A O7 2_645 .99 2.58 3.1676(14) 118.3
C19 H19C O4 4_575 .98 2.58 3.5465(15) 171.1

loop_
_geom_torsion_atom_site_label_1
_geom_torsion_atom_site_label_2
_geom_torsion_atom_site_label_3
_geom_torsion_atom_site_label_4
_geom_torsion
C6 C1 C2 C3 -1.51(14)
C9 C1 C2 C3 177.73(8)
C7 O1 C3 C2 13.75(15)
C7 O1 C3 C4 -165.75(10)
C1 C2 C3 O1 -178.02(9)
C1 C2 C3 C4 1.46(14)
C20 O2 C4 C3 -95.46(12)
C20 O2 C4 C5 88.67(12)
O1 C3 C4 O2 3.71(13)
C2 C3 C4 O2 -175.81(9)
O1 C3 C4 C5 179.62(9)
C2 C3 C4 C5 .10(14)
C8 O3 C5 C6 -.60(15)
C8 O3 C5 C4 179.48(10)
O2 C4 C5 O3 -5.83(13)
C3 C4 C5 O3 178.29(9)
O2 C4 C5 C6 174.24(8)
C3 C4 C5 C6 -1.63(14)
C2 C1 C6 C5 .00(14)
C9 C1 C6 C5 -179.23(8)
O3 C5 C6 C1 -178.33(9)
C4 C5 C6 C1 1.58(14)
C6 C1 C9 O4 -16.15(12)
C2 C1 C9 O4 164.61(8)
C6 C1 C9 C10 107.16(10)
C2 C1 C9 C10 -72.08(10)
C12 O6 C10 C11 147.47(8)
C12 O6 C10 C9 -89.24(9)
O4 C9 C10 O6 -59.56(9)
C1 C9 C10 O6 178.58(7)
O4 C9 C10 C11 58.31(11)
C1 C9 C10 C11 -63.55(11)
O6 C10 C11 O5 -66.51(11)
C9 C10 C11 O5 173.58(9)
C10 O6 C12 C17 -85.36(10)
C10 O6 C12 C13 98.22(10)
C18 O7 C13 C12 172.64(11)
C18 O7 C13 C14 -7.40(17)
O6 C12 C13 O7 -3.30(13)
C17 C12 C13 O7 -179.69(9)
O6 C12 C13 C14 176.73(9)
C17 C12 C13 C14 .34(15)
O7 C13 C14 C15 179.74(11)
C12 C13 C14 C15 -.29(17)
C13 C14 C15 C16 .02(19)
C14 C15 C16 C17 .21(19)
C19 O8 C17 C12 172.90(10)
C19 O8 C17 C16 -8.29(16)
O6 C12 C17 O8 2.31(13)
C13 C12 C17 O8 178.76(9)
O6 C12 C17 C16 -176.56(9)
C13 C12 C17 C16 -.11(15)
C15 C16 C17 O8 -178.91(10)
C15 C16 C17 C12 -.16(17)
